data_4307378
loop_
_publ_author_name
'Chelladurai Ganesamoorthy'
'Maravanji S. Balakrishna'
'Paulose P. George'
'Joel T. Mague'

_publ_section_title
;
Di- and Tetranuclear Copper(I) Complexes Containing
Phenylaminobis(phosphonite), PhN{P(OC6H4OMe-o)2}2, and Their Reactivity
toward Bipyridyl Ligands
;
_journal_name_full 'Inorganic Chemistry'
_journal_page_first 848
_journal_page_last 858
_journal_paper_doi 10.1021/ic061883j
_journal_volume 46
_journal_year 2007
_chemical_formula_sum 'C58 H53 Cl12 Cu2 I2 N5 O8 P2'
_chemical_formula_weight 1816.27
_chemical_name_systematic
; 
 \m-Iodo-\m-(bis(bis(o-methoxyphenoxy)phosphino)phenylamine)
-1\kP:2\kP'-bis(2,2'-bipyridyl)-1\k^2^N,N'; 2\k^2^N,N'-
dicopper Iodide Chloroform Solvate 
;
_space_group_IT_number 61
_symmetry_cell_setting orthorhombic
_symmetry_space_group_name_Hall '-P 2ac 2ab'
_symmetry_space_group_name_H-M 'P b c a'
_atom_sites_solution_hydrogens geom
_atom_sites_solution_primary direct
_atom_sites_solution_secondary difmap
_audit_creation_method SHELXL-97
_cell_angle_alpha 90.00
_cell_angle_beta 90.00
_cell_angle_gamma 90.00
_cell_formula_units_Z 8
_cell_length_a 21.648(2)
_cell_length_b 23.023(2)
_cell_length_c 28.375(2)
_cell_measurement_reflns_used 8937
_cell_measurement_temperature 100(2)
_cell_measurement_theta_max 24.72
_cell_measurement_theta_min 2.37
_cell_volume 14142(2)
_computing_cell_refinement 'Bruker SMART (Bruker-AXS, 2000)'
_computing_data_collection 'Bruker SMART (Bruker-AXS, 2000)'
_computing_data_reduction 'Bruker SAINT+ (Bruker-AXS, 2004)'
_computing_molecular_graphics 'Bruker SHELXTL (Bruker-AXS, 2000a)'
_computing_publication_material 'Bruker SHELXTL (Bruker-AXS, 2000a)'
_computing_structure_refinement 'SHELXL-97 (Sheldrick, 1997)'
_computing_structure_solution 'SHELXS-97 (Sheldrick, 1997)'
_diffrn_ambient_temperature 100(2)
_diffrn_measured_fraction_theta_full 0.989
_diffrn_measured_fraction_theta_max 0.989
_diffrn_measurement_device_type 'Bruker-AXS Smart APEX CCD area detector'
_diffrn_measurement_method 'phi and omega scans'
_diffrn_radiation_monochromator graphite
_diffrn_radiation_source 'fine-focus sealed tube'
_diffrn_radiation_type MoK\a
_diffrn_radiation_wavelength 0.71073
_diffrn_reflns_av_R_equivalents 0.0959
_diffrn_reflns_av_sigmaI/netI 0.0369
_diffrn_reflns_limit_h_max 24
_diffrn_reflns_limit_h_min -24
_diffrn_reflns_limit_k_max 25
_diffrn_reflns_limit_k_min -25
_diffrn_reflns_limit_l_max 32
_diffrn_reflns_limit_l_min -32
_diffrn_reflns_number 173551
_diffrn_reflns_theta_full 24.00
_diffrn_reflns_theta_max 24.00
_diffrn_reflns_theta_min 2.13
_exptl_absorpt_coefficient_mu 2.027
_exptl_absorpt_correction_T_max 0.7701
_exptl_absorpt_correction_T_min 0.5526
_exptl_absorpt_correction_type multi-scan
_exptl_absorpt_process_details 'SADABS (Sheldrick, 2002)'
_exptl_crystal_colour Yellow
_exptl_crystal_density_diffrn 1.706
_exptl_crystal_density_method 'not measured'
_exptl_crystal_description Column
_exptl_crystal_F_000 7184
_exptl_crystal_size_max 0.27
_exptl_crystal_size_mid 0.19
_exptl_crystal_size_min 0.14
_refine_diff_density_max 2.842
_refine_diff_density_min -1.681
_refine_diff_density_rms 0.152
_refine_ls_extinction_method none
_refine_ls_goodness_of_fit_ref 1.076
_refine_ls_hydrogen_treatment constr
_refine_ls_matrix_type full
_refine_ls_number_parameters 806
_refine_ls_number_reflns 10992
_refine_ls_number_restraints 426
_refine_ls_restrained_S_all 1.088
_refine_ls_R_factor_all 0.0844
_refine_ls_R_factor_gt 0.0643
_refine_ls_shift/su_max 0.001
_refine_ls_shift/su_mean 0.000
_refine_ls_structure_factor_coef Fsqd
_refine_ls_weighting_details 'calc w=1/[\s^2^(Fo^2^)+(0.0688P)^2^+158.4273P] where P=(Fo^2^+2Fc^2^)/3'
_refine_ls_weighting_scheme calc
_refine_ls_wR_factor_gt 0.1570
_refine_ls_wR_factor_ref 0.1702
_reflns_number_gt 8529
_reflns_number_total 10992
_reflns_threshold_expression >2\s(I)
_cod_data_source_file ic061883jsi20061201_024151_6.cif
_cod_data_source_block msb255
_cod_depositor_comments
;
The following automatic conversions were performed:
'_symmetry_cell_setting' value 'Orthorhombic' changed to 'orthorhombic'
according to '/home/saulius/struct/CIF-dictionaries/cif_core.dic'
dictionary named 'cif_core.dic' version 2.4.1 from 2010-06-29.

Automatic conversion script
Id: cif_fix_enum 1527 2010-12-29 10:47:43Z saulius 
;
_cod_database_code 4307378

loop_
_symmetry_equiv_pos_as_xyz
'x, y, z'
'-x+1/2, -y, z+1/2'
'-x, y+1/2, -z+1/2'
'x+1/2, -y+1/2, -z'
'-x, -y, -z'
'x-1/2, y, -z-1/2'
'x, -y-1/2, z-1/2'
'-x-1/2, y-1/2, z'

loop_
_atom_site_label
_atom_site_type_symbol
_atom_site_fract_x
_atom_site_fract_y
_atom_site_fract_z
_atom_site_U_iso_or_equiv
_atom_site_adp_type
_atom_site_occupancy
_atom_site_symmetry_multiplicity
_atom_site_calc_flag
_atom_site_refinement_flags
_atom_site_disorder_assembly
_atom_site_disorder_group
I1 I 0.83951(2) 0.34887(2) 0.23992(2) 0.02430(16) Uani 1 1 d . . .
I2 I 0.71767(3) 0.21464(4) 0.00002(2) 0.0509(2) Uani 1 1 d . . .
Cu1 Cu 0.94902(4) 0.32582(4) 0.24775(4) 0.0215(2) Uani 1 1 d . . .
Cu2 Cu 0.83641(4) 0.22892(4) 0.24113(3) 0.0185(2) Uani 1 1 d . . .
P1 P 0.99936(8) 0.24279(9) 0.25523(8) 0.0197(4) Uani 1 1 d . . .
P2 P 0.90242(8) 0.15989(8) 0.23448(7) 0.0161(4) Uani 1 1 d . . .
O1 O 1.0529(2) 0.2375(2) 0.2191(2) 0.0255(13) Uani 1 1 d U . .
O2 O 1.0653(3) 0.2667(3) 0.1304(2) 0.0360(15) Uani 1 1 d U . .
O3 O 1.0369(2) 0.2338(2) 0.3036(2) 0.0255(13) Uani 1 1 d U . .
O4 O 1.1016(3) 0.2976(3) 0.3599(2) 0.0409(16) Uani 1 1 d U . .
O5 O 0.8942(2) 0.1021(2) 0.26989(18) 0.0183(11) Uani 1 1 d U . .
O6 O 0.8651(3) 0.0898(3) 0.35786(19) 0.0292(13) Uani 1 1 d U . .
O7 O 0.9044(2) 0.1197(2) 0.18591(18) 0.0201(12) Uani 1 1 d U . .
O8 O 0.8317(2) 0.0680(3) 0.1274(2) 0.0288(13) Uani 1 1 d U . .
N1 N 0.9731(3) 0.1712(3) 0.2456(2) 0.0168(13) Uani 1 1 d U . .
N2 N 0.9867(3) 0.3927(3) 0.2892(2) 0.0207(14) Uani 1 1 d U . .
N3 N 0.9831(3) 0.3831(3) 0.1961(2) 0.0213(15) Uani 1 1 d U . .
N4 N 0.7614(3) 0.2068(3) 0.2057(2) 0.0190(14) Uani 1 1 d U . .
N5 N 0.7820(3) 0.2144(3) 0.2973(2) 0.0200(14) Uani 1 1 d U . .
C1 C 1.0913(4) 0.2867(4) 0.2089(3) 0.030(2) Uani 1 1 d U . .
C2 C 1.1230(4) 0.3146(4) 0.2435(3) 0.032(2) Uani 1 1 d U . .
H2 H 1.1180 0.3044 0.2757 0.038 Uiso 1 1 calc R . .
C3 C 1.1638(4) 0.3595(4) 0.2297(4) 0.041(2) Uani 1 1 d U . .
H3 H 1.1859 0.3807 0.2530 0.049 Uiso 1 1 calc R . .
C4 C 1.1717(4) 0.3726(5) 0.1840(4) 0.044(2) Uani 1 1 d U . .
H4 H 1.2000 0.4024 0.1756 0.053 Uiso 1 1 calc R . .
C5 C 1.1402(4) 0.3440(4) 0.1489(4) 0.041(2) Uani 1 1 d U . .
H5 H 1.1463 0.3541 0.1168 0.050 Uiso 1 1 calc R . .
C6 C 1.0988(4) 0.2996(4) 0.1615(3) 0.031(2) Uani 1 1 d U . .
C7 C 1.0736(5) 0.2791(4) 0.0817(4) 0.045(2) Uani 1 1 d U . .
H7A H 1.0712 0.3211 0.0766 0.067 Uiso 1 1 calc R . .
H7B H 1.0412 0.2597 0.0634 0.067 Uiso 1 1 calc R . .
H7C H 1.1142 0.2649 0.0715 0.067 Uiso 1 1 calc R . .
C8 C 1.0153(4) 0.2447(4) 0.3483(3) 0.0273(19) Uani 1 1 d U . .
C9 C 0.9619(4) 0.2230(4) 0.3629(3) 0.030(2) Uani 1 1 d U . .
H9 H 0.9372 0.1999 0.3425 0.036 Uiso 1 1 calc R . .
C10 C 0.9426(4) 0.2346(4) 0.4088(3) 0.038(2) Uani 1 1 d U . .
H10 H 0.9038 0.2203 0.4194 0.046 Uiso 1 1 calc R . .
C11 C 0.9792(5) 0.2667(4) 0.4394(4) 0.043(2) Uani 1 1 d U . .
H11 H 0.9658 0.2736 0.4708 0.052 Uiso 1 1 calc R . .
C12 C 1.0323(4) 0.2875(4) 0.4249(3) 0.039(2) Uani 1 1 d U . .
H12 H 1.0579 0.3090 0.4457 0.046 Uiso 1 1 calc R . .
C13 C 1.0503(4) 0.2777(4) 0.3792(3) 0.032(2) Uani 1 1 d U . .
C14 C 1.1417(5) 0.3292(5) 0.3915(4) 0.053(3) Uani 1 1 d U . .
H14A H 1.1200 0.3635 0.4035 0.079 Uiso 1 1 calc R . .
H14B H 1.1789 0.3413 0.3746 0.079 Uiso 1 1 calc R . .
H14C H 1.1533 0.3041 0.4180 0.079 Uiso 1 1 calc R . .
C15 C 0.8389(3) 0.0761(3) 0.2790(3) 0.0200(17) Uani 1 1 d U . .
C16 C 0.8032(3) 0.0556(3) 0.2436(3) 0.0181(16) Uani 1 1 d U . .
H16 H 0.8147 0.0605 0.2115 0.022 Uiso 1 1 calc R . .
C17 C 0.7504(4) 0.0278(4) 0.2557(3) 0.0277(19) Uani 1 1 d U . .
H17 H 0.7233 0.0140 0.2319 0.033 Uiso 1 1 calc R . .
C18 C 0.7364(4) 0.0197(4) 0.3019(3) 0.032(2) Uani 1 1 d U . .
H18 H 0.6997 -0.0007 0.3097 0.038 Uiso 1 1 calc R . .
C19 C 0.7732(4) 0.0397(4) 0.3376(3) 0.033(2) Uani 1 1 d U . .
H19 H 0.7624 0.0332 0.3696 0.040 Uiso 1 1 calc R . .
C20 C 0.8255(4) 0.0689(4) 0.3262(3) 0.0259(19) Uani 1 1 d U . .
C21 C 0.8523(5) 0.0816(5) 0.4069(3) 0.042(2) Uani 1 1 d U . .
H21A H 0.8146 0.1028 0.4153 0.063 Uiso 1 1 calc R . .
H21B H 0.8870 0.0963 0.4256 0.063 Uiso 1 1 calc R . .
H21C H 0.8465 0.0402 0.4133 0.063 Uiso 1 1 calc R . .
C22 C 0.8980(3) 0.1477(3) 0.1425(3) 0.0198(17) Uani 1 1 d U . .
C23 C 0.9277(4) 0.2010(4) 0.1301(3) 0.0264(19) Uani 1 1 d U . .
H23 H 0.9546 0.2192 0.1520 0.032 Uiso 1 1 calc R . .
C24 C 0.9177(4) 0.2271(4) 0.0857(3) 0.032(2) Uani 1 1 d U . .
H24 H 0.9372 0.2627 0.0776 0.038 Uiso 1 1 calc R . .
C25 C 0.8793(4) 0.1996(4) 0.0552(3) 0.034(2) Uani 1 1 d U . .
H25 H 0.8719 0.2160 0.0250 0.040 Uiso 1 1 calc R . .
C26 C 0.8497(4) 0.1462(4) 0.0679(3) 0.032(2) Uani 1 1 d U . .
H26 H 0.8230 0.1283 0.0456 0.038 Uiso 1 1 calc R . .
C27 C 0.8583(4) 0.1196(4) 0.1108(3) 0.0261(19) Uani 1 1 d U . .
C28 C 0.7918(4) 0.0382(5) 0.0960(3) 0.044(2) Uani 1 1 d U . .
H28A H 0.7577 0.0638 0.0869 0.066 Uiso 1 1 calc R . .
H28B H 0.7753 0.0035 0.1117 0.066 Uiso 1 1 calc R . .
H28C H 0.8149 0.0265 0.0679 0.066 Uiso 1 1 calc R . .
C29 C 1.0134(3) 0.1191(3) 0.2448(3) 0.0195(17) Uani 1 1 d U . .
C30 C 1.0278(3) 0.0904(3) 0.2862(3) 0.0241(18) Uani 1 1 d U . .
H30 H 1.0110 0.1035 0.3152 0.029 Uiso 1 1 calc R . .
C31 C 1.0674(4) 0.0414(4) 0.2855(3) 0.032(2) Uani 1 1 d U . .
H31 H 1.0781 0.0224 0.3140 0.038 Uiso 1 1 calc R . .
C32 C 1.0899(4) 0.0218(4) 0.2434(3) 0.034(2) Uani 1 1 d U . .
H32 H 1.1157 -0.0116 0.2426 0.041 Uiso 1 1 calc R . .
C33 C 1.0754(4) 0.0505(4) 0.2021(3) 0.031(2) Uani 1 1 d U . .
H33 H 1.0918 0.0370 0.1731 0.037 Uiso 1 1 calc R . .
C34 C 1.0364(3) 0.1000(3) 0.2026(3) 0.0240(18) Uani 1 1 d U . .
H34 H 1.0263 0.1195 0.1742 0.029 Uiso 1 1 calc R . .
C35 C 0.9839(4) 0.3978(4) 0.3357(3) 0.0269(19) Uani 1 1 d U . .
H35 H 0.9570 0.3726 0.3525 0.032 Uiso 1 1 calc R . .
C36 C 1.0180(4) 0.4378(4) 0.3611(3) 0.033(2) Uani 1 1 d U . .
H36 H 1.0139 0.4405 0.3943 0.040 Uiso 1 1 calc R . .
C37 C 1.0583(4) 0.4740(4) 0.3369(3) 0.034(2) Uani 1 1 d U . .
H37 H 1.0831 0.5016 0.3532 0.040 Uiso 1 1 calc R . .
C38 C 1.0613(4) 0.4689(4) 0.2889(3) 0.029(2) Uani 1 1 d U . .
H38 H 1.0892 0.4926 0.2717 0.035 Uiso 1 1 calc R . .
C39 C 1.0243(3) 0.4294(3) 0.2651(3) 0.0214(17) Uani 1 1 d U . .
C40 C 1.0201(3) 0.4257(3) 0.2132(3) 0.0203(17) Uani 1 1 d U . .
C41 C 1.0477(4) 0.4665(4) 0.1828(3) 0.0287(19) Uani 1 1 d U . .
H41 H 1.0751 0.4950 0.1951 0.034 Uiso 1 1 calc R . .
C42 C 1.0351(4) 0.4650(4) 0.1355(3) 0.034(2) Uani 1 1 d U . .
H42 H 1.0527 0.4928 0.1147 0.041 Uiso 1 1 calc R . .
C43 C 0.9961(4) 0.4220(4) 0.1187(3) 0.031(2) Uani 1 1 d U . .
H43 H 0.9864 0.4200 0.0860 0.038 Uiso 1 1 calc R . .
C44 C 0.9713(4) 0.3819(4) 0.1498(3) 0.0247(18) Uani 1 1 d U . .
H44 H 0.9448 0.3524 0.1379 0.030 Uiso 1 1 calc R . .
C45 C 0.7531(4) 0.2057(4) 0.1593(3) 0.0236(18) Uani 1 1 d U . .
H45 H 0.7848 0.2211 0.1398 0.028 Uiso 1 1 calc R . .
C46 C 0.7028(4) 0.1839(4) 0.1386(3) 0.030(2) Uani 1 1 d U . .
H46 H 0.6983 0.1828 0.1054 0.036 Uiso 1 1 calc R . .
C47 C 0.6589(4) 0.1637(4) 0.1679(3) 0.0267(19) Uani 1 1 d U . .
H47 H 0.6221 0.1477 0.1551 0.032 Uiso 1 1 calc R . .
C48 C 0.6658(3) 0.1658(3) 0.2152(3) 0.0245(18) Uani 1 1 d U . .
H48 H 0.6338 0.1517 0.2350 0.029 Uiso 1 1 calc R . .
C49 C 0.7177(3) 0.1876(3) 0.2343(3) 0.0203(17) Uani 1 1 d U . .
C50 C 0.7285(3) 0.1930(3) 0.2851(3) 0.0188(17) Uani 1 1 d U . .
C51 C 0.6875(4) 0.1801(4) 0.3196(3) 0.0289(19) Uani 1 1 d U . .
H51 H 0.6485 0.1640 0.3114 0.035 Uiso 1 1 calc R . .
C52 C 0.7010(4) 0.1898(4) 0.3660(3) 0.036(2) Uani 1 1 d U . .
H52 H 0.6716 0.1802 0.3896 0.043 Uiso 1 1 calc R . .
C53 C 0.7548(4) 0.2125(4) 0.3782(3) 0.038(2) Uani 1 1 d U . .
H53 H 0.7649 0.2204 0.4102 0.046 Uiso 1 1 calc R . .
C54 C 0.7940(4) 0.2237(4) 0.3434(3) 0.0266(19) Uani 1 1 d U . .
H54 H 0.8332 0.2393 0.3514 0.032 Uiso 1 1 calc R . .
C55 C 0.3202(5) 0.3969(5) 0.0664(4) 0.047(3) Uani 1 1 d U . .
H55 H 0.2996 0.3635 0.0502 0.056 Uiso 1 1 calc R . .
Cl1 Cl 0.39204(13) 0.40172(14) 0.04793(10) 0.0575(7) Uani 1 1 d . . .
Cl2 Cl 0.2815(2) 0.46360(18) 0.04977(12) 0.0971(15) Uani 1 1 d . . .
Cl3 Cl 0.31756(13) 0.38535(12) 0.12814(9) 0.0500(7) Uani 1 1 d . . .
C56 C 0.8081(5) 0.3553(5) 0.0469(3) 0.041(2) Uani 1 1 d U . .
H56 H 0.7903 0.3166 0.0385 0.050 Uiso 1 1 calc R . .
Cl4 Cl 0.81236(11) 0.36145(12) 0.10838(9) 0.0466(6) Uani 1 1 d . . .
Cl5 Cl 0.87803(13) 0.36225(12) 0.02144(9) 0.0512(7) Uani 1 1 d . . .
Cl6 Cl 0.76076(15) 0.41058(16) 0.02314(11) 0.0743(10) Uani 1 1 d . . .
C57 C 0.6068(5) 0.0857(5) 0.0347(4) 0.052(3) Uani 1 1 d U . .
H57 H 0.6422 0.1125 0.0287 0.063 Uiso 1 1 calc R . .
Cl7 Cl 0.63094(13) 0.03232(14) 0.07757(10) 0.0601(8) Uani 1 1 d . . .
Cl8 Cl 0.5915(2) 0.04755(19) -0.01743(13) 0.1000(15) Uani 1 1 d . . .
Cl9 Cl 0.54733(17) 0.12531(19) 0.05617(17) 0.1032(15) Uani 1 1 d . . .
C58 C 0.0776(8) 0.4301(7) 0.5362(6) 0.095(5) Uani 1 1 d U . .
H58 H 0.0976 0.4570 0.5592 0.114 Uiso 1 1 calc R . .
Cl10 Cl 0.0714(3) 0.4611(2) 0.48084(14) 0.1217(19) Uani 1 1 d . . .
Cl11 Cl 0.1268(2) 0.3663(2) 0.52367(16) 0.1156(16) Uani 1 1 d . . .
Cl12 Cl 0.0140(2) 0.4004(2) 0.5581(2) 0.1322(19) Uani 1 1 d . . .

loop_
_atom_site_aniso_label
_atom_site_aniso_U_11
_atom_site_aniso_U_22
_atom_site_aniso_U_33
_atom_site_aniso_U_23
_atom_site_aniso_U_13
_atom_site_aniso_U_12
I1 0.0096(2) 0.0182(3) 0.0451(3) 0.0008(2) 0.0006(2) -0.0009(2)
I2 0.0289(3) 0.0916(6) 0.0323(3) 0.0133(4) -0.0030(3) -0.0020(3)
Cu1 0.0088(4) 0.0155(5) 0.0402(6) 0.0004(4) 0.0000(4) -0.0004(4)
Cu2 0.0062(4) 0.0185(5) 0.0306(5) 0.0012(4) -0.0002(4) 0.0001(4)
P1 0.0061(9) 0.0152(10) 0.0378(12) -0.0014(9) -0.0016(8) -0.0017(8)
P2 0.0063(9) 0.0155(10) 0.0264(11) 0.0016(8) -0.0012(7) -0.0022(7)
O1 0.012(2) 0.026(3) 0.039(3) -0.004(2) 0.003(2) -0.001(2)
O2 0.025(3) 0.041(3) 0.042(3) 0.001(3) 0.014(2) 0.001(2)
O3 0.012(2) 0.024(3) 0.040(3) -0.005(2) -0.005(2) -0.001(2)
O4 0.029(3) 0.042(3) 0.052(3) -0.010(3) -0.015(3) -0.003(3)
O5 0.009(2) 0.021(3) 0.024(3) 0.005(2) 0.0002(19) -0.002(2)
O6 0.026(3) 0.037(3) 0.025(3) 0.003(2) 0.001(2) 0.003(2)
O7 0.010(2) 0.024(3) 0.027(3) -0.002(2) -0.0028(19) 0.000(2)
O8 0.017(2) 0.034(3) 0.035(3) -0.003(2) -0.007(2) -0.005(2)
N1 0.006(3) 0.015(3) 0.029(3) 0.001(2) -0.004(2) -0.003(2)
N2 0.016(3) 0.014(3) 0.032(3) 0.000(3) 0.000(2) 0.000(2)
N3 0.011(3) 0.019(3) 0.034(3) 0.003(3) 0.004(2) 0.003(2)
N4 0.010(3) 0.018(3) 0.029(3) 0.001(3) 0.002(2) 0.001(2)
N5 0.014(3) 0.018(3) 0.028(3) 0.001(2) 0.002(2) 0.004(2)
C1 0.020(3) 0.022(4) 0.047(4) 0.002(3) 0.005(3) 0.001(3)
C2 0.018(3) 0.027(4) 0.051(4) -0.001(3) 0.002(3) -0.001(3)
C3 0.024(4) 0.037(4) 0.060(4) -0.008(4) 0.001(3) -0.001(3)
C4 0.028(4) 0.039(4) 0.066(5) -0.003(4) 0.008(4) -0.002(3)
C5 0.033(4) 0.040(4) 0.052(4) 0.004(4) 0.013(3) -0.002(3)
C6 0.022(3) 0.024(4) 0.049(4) -0.001(3) 0.010(3) 0.003(3)
C7 0.040(4) 0.043(4) 0.051(4) 0.002(4) 0.013(4) 0.005(4)
C8 0.023(3) 0.025(4) 0.033(4) 0.001(3) -0.008(3) 0.003(3)
C9 0.027(4) 0.030(4) 0.032(4) -0.001(3) -0.004(3) 0.001(3)
C10 0.036(4) 0.041(4) 0.039(4) 0.001(3) -0.003(3) 0.003(3)
C11 0.046(4) 0.045(4) 0.040(4) -0.003(4) -0.003(3) 0.006(4)
C12 0.040(4) 0.036(4) 0.040(4) -0.007(3) -0.012(3) 0.004(3)
C13 0.027(4) 0.030(4) 0.040(4) -0.002(3) -0.009(3) 0.004(3)
C14 0.044(4) 0.054(5) 0.059(5) -0.009(4) -0.018(4) -0.005(4)
C15 0.013(3) 0.021(3) 0.026(3) 0.003(3) 0.004(3) 0.001(3)
C16 0.008(3) 0.013(3) 0.033(3) 0.004(3) -0.001(3) -0.001(3)
C17 0.015(3) 0.026(4) 0.042(4) 0.004(3) -0.001(3) 0.002(3)
C18 0.018(3) 0.030(4) 0.047(4) 0.008(3) 0.001(3) 0.004(3)
C19 0.027(4) 0.034(4) 0.039(4) 0.009(3) 0.009(3) 0.009(3)
C20 0.023(3) 0.024(4) 0.031(4) 0.001(3) 0.000(3) 0.005(3)
C21 0.039(4) 0.048(4) 0.039(4) 0.001(3) 0.001(3) 0.010(4)
C22 0.015(3) 0.021(3) 0.024(3) 0.003(3) 0.000(3) 0.004(3)
C23 0.023(3) 0.029(4) 0.027(3) 0.000(3) 0.002(3) 0.000(3)
C24 0.029(4) 0.032(4) 0.034(4) 0.002(3) 0.005(3) 0.002(3)
C25 0.035(4) 0.037(4) 0.028(4) 0.006(3) -0.001(3) 0.004(3)
C26 0.025(3) 0.039(4) 0.030(4) -0.002(3) -0.008(3) 0.003(3)
C27 0.019(3) 0.029(4) 0.030(4) -0.003(3) 0.000(3) 0.007(3)
C28 0.038(4) 0.048(4) 0.046(4) -0.007(4) -0.012(3) -0.009(4)
C29 0.007(3) 0.019(3) 0.033(4) -0.002(3) 0.000(3) -0.006(3)
C30 0.016(3) 0.020(3) 0.037(4) 0.005(3) -0.002(3) -0.004(3)
C31 0.019(3) 0.031(4) 0.044(4) 0.010(3) -0.006(3) -0.004(3)
C32 0.020(3) 0.027(4) 0.056(4) -0.002(3) -0.002(3) -0.002(3)
C33 0.018(3) 0.030(4) 0.045(4) -0.007(3) 0.005(3) -0.001(3)
C34 0.015(3) 0.022(3) 0.035(4) -0.003(3) -0.001(3) -0.004(3)
C35 0.022(3) 0.021(3) 0.037(4) 0.004(3) 0.003(3) -0.003(3)
C36 0.032(4) 0.033(4) 0.035(4) 0.000(3) -0.008(3) 0.001(3)
C37 0.028(4) 0.030(4) 0.043(4) 0.000(3) -0.006(3) -0.001(3)
C38 0.021(3) 0.027(4) 0.040(4) 0.003(3) -0.003(3) -0.002(3)
C39 0.014(3) 0.017(3) 0.033(4) 0.000(3) -0.001(3) 0.007(3)
C40 0.014(3) 0.015(3) 0.032(4) -0.002(3) 0.000(3) 0.004(3)
C41 0.019(3) 0.028(4) 0.039(4) -0.002(3) 0.008(3) -0.002(3)
C42 0.031(4) 0.032(4) 0.038(4) 0.001(3) 0.010(3) -0.002(3)
C43 0.025(3) 0.034(4) 0.035(4) -0.003(3) 0.003(3) -0.001(3)
C44 0.019(3) 0.024(4) 0.031(4) -0.003(3) 0.002(3) 0.002(3)
C45 0.015(3) 0.026(4) 0.029(3) 0.003(3) 0.003(3) 0.000(3)
C46 0.025(3) 0.035(4) 0.030(4) -0.001(3) -0.002(3) 0.004(3)
C47 0.016(3) 0.029(4) 0.036(4) -0.007(3) -0.005(3) 0.001(3)
C48 0.014(3) 0.025(4) 0.035(4) 0.002(3) 0.002(3) -0.001(3)
C49 0.012(3) 0.019(3) 0.029(3) 0.002(3) 0.001(3) 0.004(3)
C50 0.014(3) 0.017(3) 0.025(3) 0.004(3) 0.002(3) 0.005(3)
C51 0.020(3) 0.032(4) 0.034(4) 0.007(3) 0.007(3) 0.005(3)
C52 0.031(4) 0.040(4) 0.036(4) 0.007(3) 0.010(3) 0.007(3)
C53 0.040(4) 0.039(4) 0.037(4) -0.003(3) 0.000(3) 0.008(3)
C54 0.024(3) 0.028(4) 0.028(4) 0.000(3) 0.002(3) 0.010(3)
C55 0.047(4) 0.046(4) 0.049(4) -0.002(4) 0.003(4) 0.009(4)
Cl1 0.0530(16) 0.071(2) 0.0484(16) -0.0092(14) 0.0124(13) 0.0025(14)
Cl2 0.125(3) 0.103(3) 0.063(2) 0.0156(19) 0.024(2) 0.085(3)
Cl3 0.0552(16) 0.0466(16) 0.0482(15) 0.0021(12) 0.0140(12) 0.0037(13)
C56 0.041(4) 0.042(4) 0.041(4) 0.001(3) 0.000(3) 0.007(3)
Cl4 0.0372(13) 0.0641(18) 0.0386(13) 0.0029(12) 0.0024(10) -0.0003(12)
Cl5 0.0532(16) 0.0574(17) 0.0430(14) 0.0177(12) 0.0102(12) 0.0092(13)
Cl6 0.069(2) 0.094(3) 0.0596(18) -0.0019(17) -0.0126(15) 0.0456(19)
C57 0.050(4) 0.053(5) 0.054(4) -0.006(4) -0.004(4) 0.007(4)
Cl7 0.0462(16) 0.075(2) 0.0593(17) 0.0037(15) -0.0101(13) -0.0064(14)
Cl8 0.124(3) 0.108(3) 0.068(2) -0.044(2) -0.045(2) 0.051(3)
Cl9 0.066(2) 0.096(3) 0.147(4) -0.061(3) -0.003(2) 0.038(2)
C58 0.094(6) 0.094(6) 0.097(6) 0.004(5) -0.003(5) -0.012(5)
Cl10 0.165(5) 0.140(4) 0.060(2) 0.002(2) -0.011(3) -0.079(4)
Cl11 0.097(3) 0.152(4) 0.098(3) 0.026(3) -0.020(3) -0.034(3)
Cl12 0.114(4) 0.123(4) 0.160(5) 0.033(4) 0.046(3) -0.020(3)

loop_
_atom_type_symbol
_atom_type_description
_atom_type_scat_dispersion_real
_atom_type_scat_dispersion_imag
_atom_type_scat_source
C C 0.0033 0.0016 'International Tables Vol C Tables 4.2.6.8 and 6.1.1.4'
H H 0.0000 0.0000 'International Tables Vol C Tables 4.2.6.8 and 6.1.1.4'
N N 0.0061 0.0033 'International Tables Vol C Tables 4.2.6.8 and 6.1.1.4'
O O 0.0106 0.0060 'International Tables Vol C Tables 4.2.6.8 and 6.1.1.4'
P P 0.1023 0.0942 'International Tables Vol C Tables 4.2.6.8 and 6.1.1.4'
Cl Cl 0.1484 0.1585 'International Tables Vol C Tables 4.2.6.8 and 6.1.1.4'
Cu Cu 0.3201 1.2651 'International Tables Vol C Tables 4.2.6.8 and 6.1.1.4'
I I -0.4742 1.8119 'International Tables Vol C Tables 4.2.6.8 and 6.1.1.4'

loop_
_geom_angle_atom_site_label_1
_geom_angle_atom_site_label_2
_geom_angle_atom_site_label_3
_geom_angle
_geom_angle_site_symmetry_1
_geom_angle_site_symmetry_3
_geom_angle_publ_flag
Cu1 I1 Cu2 78.76(3) . . ?
N2 Cu1 N3 78.1(3) . . ?
N2 Cu1 P1 112.88(18) . . ?
N3 Cu1 P1 115.84(18) . . ?
N2 Cu1 I1 105.57(17) . . ?
N3 Cu1 I1 98.10(17) . . ?
P1 Cu1 I1 132.52(6) . . ?
N4 Cu2 N5 83.1(3) . . ?
N4 Cu2 P2 108.16(19) . . ?
N5 Cu2 P2 109.67(18) . . ?
N4 Cu2 I1 105.73(18) . . ?
N5 Cu2 I1 100.99(18) . . ?
P2 Cu2 I1 136.31(6) . . ?
O1 P1 O3 100.2(3) . . ?
O1 P1 N1 93.8(3) . . ?
O3 P1 N1 100.1(3) . . ?
O1 P1 Cu1 111.9(2) . . ?
O3 P1 Cu1 116.2(2) . . ?
N1 P1 Cu1 129.3(2) . . ?
N1 P2 O7 103.4(3) . . ?
N1 P2 O5 96.5(3) . . ?
O7 P2 O5 93.3(3) . . ?
N1 P2 Cu2 120.3(2) . . ?
O7 P2 Cu2 120.2(2) . . ?
O5 P2 Cu2 117.70(19) . . ?
C1 O1 P1 120.3(5) . . ?
C6 O2 C7 116.6(7) . . ?
C8 O3 P1 126.3(5) . . ?
C13 O4 C14 115.0(8) . . ?
C15 O5 P2 123.6(5) . . ?
C20 O6 C21 118.9(7) . . ?
C22 O7 P2 118.3(5) . . ?
C27 O8 C28 116.8(7) . . ?
C29 N1 P2 115.6(5) . . ?
C29 N1 P1 124.6(4) . . ?
P2 N1 P1 119.7(4) . . ?
C35 N2 C39 118.3(7) . . ?
C35 N2 Cu1 127.1(5) . . ?
C39 N2 Cu1 114.0(5) . . ?
C44 N3 C40 118.6(7) . . ?
C44 N3 Cu1 127.0(5) . . ?
C40 N3 Cu1 114.3(5) . . ?
C49 N4 C45 120.4(7) . . ?
C49 N4 Cu2 111.2(5) . . ?
C45 N4 Cu2 128.3(5) . . ?
C50 N5 C54 119.2(7) . . ?
C50 N5 Cu2 111.8(5) . . ?
C54 N5 Cu2 129.0(5) . . ?
C2 C1 C6 122.7(8) . . ?
C2 C1 O1 121.4(8) . . ?
C6 C1 O1 115.7(8) . . ?
C1 C2 C3 117.5(9) . . ?
C4 C3 C2 120.6(9) . . ?
C3 C4 C5 122.0(10) . . ?
C4 C5 C6 118.7(10) . . ?
O2 C6 C1 116.4(7) . . ?
O2 C6 C5 125.1(9) . . ?
C1 C6 C5 118.5(9) . . ?
C9 C8 O3 121.1(8) . . ?
C9 C8 C13 119.0(8) . . ?
O3 C8 C13 119.9(8) . . ?
C8 C9 C10 118.8(8) . . ?
C11 C10 C9 121.0(9) . . ?
C12 C11 C10 119.8(10) . . ?
C11 C12 C13 119.2(9) . . ?
O4 C13 C12 125.0(8) . . ?
O4 C13 C8 112.8(8) . . ?
C12 C13 C8 122.1(9) . . ?
C16 C15 O5 120.9(7) . . ?
C16 C15 C20 124.0(7) . . ?
O5 C15 C20 114.9(7) . . ?
C15 C16 C17 117.3(8) . . ?
C16 C17 C18 119.9(8) . . ?
C17 C18 C19 122.6(8) . . ?
C20 C19 C18 118.4(8) . . ?
O6 C20 C19 123.8(8) . . ?
O6 C20 C15 118.4(7) . . ?
C19 C20 C15 117.8(8) . . ?
O7 C22 C27 114.5(7) . . ?
O7 C22 C23 124.7(7) . . ?
C27 C22 C23 120.8(7) . . ?
C24 C23 C22 121.2(8) . . ?
C25 C24 C23 117.6(8) . . ?
C24 C25 C26 120.9(8) . . ?
C27 C26 C25 123.1(8) . . ?
C26 C27 C22 116.4(8) . . ?
C26 C27 O8 128.3(8) . . ?
C22 C27 O8 115.3(7) . . ?
C34 C29 C30 120.5(7) . . ?
C34 C29 N1 119.1(7) . . ?
C30 C29 N1 120.4(7) . . ?
C29 C30 C31 120.3(8) . . ?
C32 C31 C30 119.5(8) . . ?
C31 C32 C33 120.1(8) . . ?
C32 C33 C34 120.7(8) . . ?
C29 C34 C33 118.9(8) . . ?
N2 C35 C36 123.5(8) . . ?
C35 C36 C37 118.6(8) . . ?
C38 C37 C36 117.9(8) . . ?
C37 C38 C39 120.9(8) . . ?
N2 C39 C38 120.6(7) . . ?
N2 C39 C40 115.4(7) . . ?
C38 C39 C40 123.9(7) . . ?
N3 C40 C41 120.9(7) . . ?
N3 C40 C39 115.7(7) . . ?
C41 C40 C39 123.1(7) . . ?
C42 C41 C40 119.9(8) . . ?
C41 C42 C43 118.5(8) . . ?
C42 C43 C44 119.5(8) . . ?
N3 C44 C43 122.5(8) . . ?
N4 C45 C46 123.6(8) . . ?
C45 C46 C47 115.8(8) . . ?
C46 C47 C48 121.5(8) . . ?
C49 C48 C47 120.5(8) . . ?
N4 C49 C48 118.3(7) . . ?
N4 C49 C50 117.5(7) . . ?
C48 C49 C50 124.2(7) . . ?
N5 C50 C51 118.2(7) . . ?
N5 C50 C49 115.8(7) . . ?
C51 C50 C49 126.0(7) . . ?
C50 C51 C52 121.3(8) . . ?
C53 C52 C51 120.4(9) . . ?
C52 C53 C54 116.3(9) . . ?
C53 C54 N5 124.7(8) . . ?
Cl1 C55 Cl3 110.8(6) . . ?
Cl1 C55 Cl2 107.2(6) . . ?
Cl3 C55 Cl2 111.7(6) . . ?
Cl5 C56 Cl4 111.8(6) . . ?
Cl5 C56 Cl6 106.8(6) . . ?
Cl4 C56 Cl6 110.6(5) . . ?
Cl9 C57 Cl8 115.5(6) . . ?
Cl9 C57 Cl7 110.1(6) . . ?
Cl8 C57 Cl7 106.4(6) . . ?
Cl12 C58 Cl10 116.5(10) . . ?
Cl12 C58 Cl11 102.9(9) . . ?
Cl10 C58 Cl11 101.5(9) . . ?

loop_
_geom_bond_atom_site_label_1
_geom_bond_atom_site_label_2
_geom_bond_distance
_geom_bond_site_symmetry_2
_geom_bond_publ_flag
I1 Cu1 2.4394(10) . ?
I1 Cu2 2.7628(11) . ?
Cu1 N2 2.103(6) . ?
Cu1 N3 2.105(6) . ?
Cu1 P1 2.211(2) . ?
Cu2 N4 1.977(6) . ?
Cu2 N5 2.011(6) . ?
Cu2 P2 2.145(2) . ?
P1 O1 1.553(6) . ?
P1 O3 1.609(6) . ?
P1 N1 1.765(6) . ?
P2 N1 1.583(6) . ?
P2 O7 1.660(5) . ?
P2 O5 1.677(5) . ?
O1 C1 1.433(10) . ?
O2 C6 1.369(11) . ?
O2 C7 1.424(11) . ?
O3 C8 1.374(10) . ?
O4 C13 1.320(11) . ?
O4 C14 1.443(11) . ?
O5 C15 1.364(9) . ?
O6 C20 1.331(10) . ?
O6 C21 1.431(11) . ?
O7 C22 1.397(9) . ?
O8 C27 1.402(10) . ?
O8 C28 1.416(10) . ?
N1 C29 1.484(10) . ?
N2 C35 1.326(11) . ?
N2 C39 1.357(10) . ?
N3 C44 1.339(10) . ?
N3 C40 1.356(10) . ?
N4 C49 1.322(10) . ?
N4 C45 1.329(10) . ?
N5 C50 1.305(10) . ?
N5 C54 1.348(10) . ?
C1 C2 1.359(13) . ?
C1 C6 1.386(13) . ?
C2 C3 1.416(13) . ?
C3 C4 1.342(14) . ?
C4 C5 1.374(14) . ?
C5 C6 1.407(13) . ?
C8 C9 1.327(12) . ?
C8 C13 1.386(12) . ?
C9 C10 1.394(13) . ?
C10 C11 1.388(14) . ?
C11 C12 1.312(14) . ?
C12 C13 1.371(13) . ?
C15 C16 1.353(11) . ?
C15 C20 1.381(11) . ?
C16 C17 1.352(11) . ?
C17 C18 1.358(12) . ?
C18 C19 1.368(13) . ?
C19 C20 1.355(12) . ?
C22 C27 1.403(11) . ?
C22 C23 1.430(11) . ?
C23 C24 1.410(12) . ?
C24 C25 1.359(13) . ?
C25 C26 1.432(13) . ?
C26 C27 1.375(12) . ?
C29 C34 1.370(11) . ?
C29 C30 1.382(11) . ?
C30 C31 1.416(12) . ?
C31 C32 1.367(13) . ?
C32 C33 1.382(13) . ?
C33 C34 1.419(12) . ?
C35 C36 1.382(12) . ?
C36 C37 1.389(13) . ?
C37 C38 1.368(12) . ?
C38 C39 1.387(11) . ?
C39 C40 1.479(11) . ?
C40 C41 1.408(11) . ?
C41 C42 1.371(12) . ?
C42 C43 1.386(12) . ?
C43 C44 1.387(12) . ?
C45 C46 1.334(11) . ?
C46 C47 1.347(12) . ?
C47 C48 1.349(12) . ?
C48 C49 1.345(11) . ?
C49 C50 1.465(11) . ?
C50 C51 1.356(11) . ?
C51 C52 1.365(13) . ?
C52 C53 1.323(13) . ?
C53 C54 1.327(12) . ?
C55 Cl1 1.646(11) . ?
C55 Cl3 1.772(11) . ?
C55 Cl2 1.812(11) . ?
C56 Cl5 1.685(10) . ?
C56 Cl4 1.753(10) . ?
C56 Cl6 1.767(10) . ?
C57 Cl9 1.691(11) . ?
C57 Cl8 1.752(11) . ?
C57 Cl7 1.807(11) . ?
C58 Cl12 1.659(16) . ?
C58 Cl10 1.730(17) . ?
C58 Cl11 1.848(18) . ?
